data_7713338
loop_
_publ_author_name
'Zhang, Si-Yue'
'Zhang, Zhi-Cheng'
'Zhang, Tie'
'Ni, Hao-Fei'
'Zhang, Zhixu'
'Fu, Da-Wei'
'Lu, Hai-Feng'

_publ_section_title
;
 Methyl Regulation Triggers High-Temperature Ferroelastic Phase Transition
;
_journal_name_full 'Dalton Transactions'
_journal_paper_doi 10.1039/D3DT01574B
_journal_year 2023
_chemical_formula_moiety '0.5(Cd2 I8), 2(C5 N)'
_chemical_formula_sum 'C10 Cd I4 N2'
_chemical_formula_weight 768.12
_space_group_crystal_system orthorhombic
_space_group_IT_number 62
_space_group_name_Hall '-P 2ac 2n'
_space_group_name_H-M_alt 'P n m a'
_atom_sites_solution_primary direct
_audit_creation_date 2023-04-23
_audit_creation_method
;FinalCif V118 by Daniel Kratzert, Freiburg 2023,
https://dkratzert.de/finalcif.html
;
_audit_update_record
;
2023-05-05 deposited with the CCDC.	2023-06-30 downloaded from the CCDC.
;
_cell_angle_alpha 90
_cell_angle_beta 90
_cell_angle_gamma 90
_cell_formula_units_Z 4
_cell_length_a 14.196(7)
_cell_length_b 9.791(5)
_cell_length_c 17.224(10)
_cell_measurement_reflns_used 2280
_cell_measurement_temperature 273.00
_cell_measurement_theta_max 16.93
_cell_measurement_theta_min 2.37
_cell_volume 2394(2)
_computing_cell_refinement 'SAINT V8.40B (?, 2016)'
_computing_data_reduction 'SAINT V8.40B (?, 2016)'
_computing_molecular_graphics 'Olex2 1.5 (Dolomanov et al., 2009)'
_computing_publication_material 'Olex2 1.5 (Dolomanov et al., 2009)'
_computing_structure_refinement 'SHELXL 2018/3 (Sheldrick, 2015)'
_computing_structure_solution 'SHELXT 2018/2 (Sheldrick, 2018)'
_diffrn_ambient_temperature 273.00
_diffrn_measured_fraction_theta_full 0.998
_diffrn_measured_fraction_theta_max 0.998
_diffrn_measurement_device_type 'Bruker APEX-II CCD'
_diffrn_measurement_method '\f and \w scans'
_diffrn_radiation_type MoK\a
_diffrn_radiation_wavelength 0.71073
_diffrn_reflns_av_R_equivalents 0.1972
_diffrn_reflns_av_unetI/netI 0.0494
_diffrn_reflns_Laue_measured_fraction_full 0.998
_diffrn_reflns_Laue_measured_fraction_max 0.998
_diffrn_reflns_limit_h_max 17
_diffrn_reflns_limit_h_min -17
_diffrn_reflns_limit_k_max 11
_diffrn_reflns_limit_k_min -11
_diffrn_reflns_limit_l_max 20
_diffrn_reflns_limit_l_min -20
_diffrn_reflns_number 44084
_diffrn_reflns_point_group_measured_fraction_full 0.998
_diffrn_reflns_point_group_measured_fraction_max 0.998
_diffrn_reflns_theta_full 25.242
_diffrn_reflns_theta_max 25.288
_diffrn_reflns_theta_min 1.859
_diffrn_source_current 1.4
_diffrn_source_power 0.07
_diffrn_source_voltage 50.0
_diffrn_standards_number 0
_exptl_absorpt_coefficient_mu 6.057
_exptl_absorpt_correction_T_max 0.7452
_exptl_absorpt_correction_T_min 0.6593
_exptl_absorpt_correction_type none
_exptl_absorpt_process_details
;
SADABS-2016/2 (Bruker,2016/2) was used for absorption correction.
wR2(int) was 0.0942 before and 0.0704 after correction.
The Ratio of minimum to maximum transmission is 0.8847.
The \l/2 correction factor is Not present.
;
_exptl_crystal_density_diffrn 2.131
_exptl_crystal_description BLOCK
_exptl_crystal_F_000 1336
_exptl_crystal_size_max 0.07
_exptl_crystal_size_mid 0.06
_exptl_crystal_size_min 0.06
_refine_diff_density_max 0.638
_refine_diff_density_min -0.908
_refine_diff_density_rms 0.139
_refine_ls_extinction_method none
_refine_ls_goodness_of_fit_ref 1.028
_refine_ls_hydrogen_treatment undef
_refine_ls_matrix_type full
_refine_ls_number_parameters 115
_refine_ls_number_reflns 2309
_refine_ls_number_restraints 396
_refine_ls_restrained_S_all 1.070
_refine_ls_R_factor_all 0.1481
_refine_ls_R_factor_gt 0.0672
_refine_ls_shift/su_max 0.000
_refine_ls_shift/su_mean 0.000
_refine_ls_structure_factor_coef Fsqd
_refine_ls_weighting_details 'w=1/[\s^2^(Fo^2^)+(0.1469P)^2^+0.4362P] where P=(Fo^2^+2Fc^2^)/3'
_refine_ls_weighting_scheme calc
_refine_ls_wR_factor_gt 0.2210
_refine_ls_wR_factor_ref 0.2840
_reflns_Friedel_coverage 0.000
_reflns_number_gt 880
_reflns_number_total 2309
_reflns_threshold_expression 'I > 2\s(I)'
_cod_data_source_file d3dt01574b2.cif
_cod_data_source_block mo_zsy_2_273k_0m_a
_cod_database_code 7713338
_olex2_refinement_description
;
1. Restrained distances
 N1-C2 = N1-C5 = N1-C6
 1.5 with sigma of 0.01
 N006-C9 = N006-C1
 1.5 with sigma of 0.01
 C11-C6
 1.54 with sigma of 0.01
 N006-C3
 1.5 with sigma of 0.01
 C4-C1
 1.54 with sigma of 0.01
 C11-N1
 2.5 with sigma of 0.02
 C11-C11_$1
 2.5 with sigma of 0.02
 C1-C9
 2.5 with sigma of 0.02
 C4-N006
 2.5 with sigma of 0.02
2. Uiso/Uaniso restraints and constraints
All non-hydrogen atoms have similar U: within 5.5A with sigma of 0.02 and sigma
for terminal atoms of 0.04 within 5.5A
3. Rigid body (RIGU) restrains
 N1, C2, C5, C6, C11
 with sigma for 1-2 distances of 0.01 and sigma for 1-3 distances of 0.01
4. Others
 Fixed Sof: I004(0.5) C4(0.5) C11(0.5) I2(0.5) I1(0.5) I4(0.5)
;
_olex2_submission_special_instructions 'No special instructions were received'
_shelx_shelxl_version_number 2018/3
_shelx_space_group_comment
;
The symmetry employed for this shelxl refinement is uniquely defined
by the following loop, which should always be used as a source of
symmetry information in preference to the above space-group names.
They are only intended as comments.
;
_shelx_estimated_absorpt_t_min 0.676
_shelx_estimated_absorpt_t_max 0.713

loop_
_space_group_symop_operation_xyz
'x, y, z'
'-x+1/2, -y, z+1/2'
'-x, y+1/2, -z'
'x+1/2, -y+1/2, -z+1/2'
'-x, -y, -z'
'x-1/2, y, -z-1/2'
'x, -y-1/2, z'
'-x-1/2, y-1/2, z-1/2'

loop_
_atom_site_label
_atom_site_type_symbol
_atom_site_fract_x
_atom_site_fract_y
_atom_site_fract_z
_atom_site_U_iso_or_equiv
_atom_site_adp_type
_atom_site_occupancy
_atom_site_site_symmetry_order
_atom_site_calc_flag
_atom_site_refinement_flags_posn
_atom_site_refinement_flags_adp
_atom_site_refinement_flags_occupancy
_atom_site_disorder_assembly
_atom_site_disorder_group
Cd00 Cd 0.25051(10) -0.250000 0.40237(9) 0.1173(7) Uani 1 2 d S TU P . .
I004 I 0.3146(8) -0.0013(9) 0.3456(5) 0.165(2) Uani 0.5 1 d . U P . .
N006 N 0.3767(16) 0.250000 0.5946(13) 0.180(5) Uani 1 2 d DS TU P . .
C1 C 0.2757(17) 0.250000 0.6204(15) 0.200(5) Uani 1 2 d DS TU P . .
C9 C 0.4346(18) 0.363(3) 0.6281(15) 0.264(9) Uani 1 1 d D U . . .
N1 N 0.0241(16) 0.250000 0.3393(13) 0.175(4) Uani 1 2 d DS TU P . .
C2 C 0.086(2) 0.250000 0.4097(16) 0.199(6) Uani 1 2 d DS TU P . .
C4 C 0.218(2) 0.142(4) 0.5767(19) 0.180(4) Uani 0.5 1 d D U P . .
C3 C 0.412(3) 0.250000 0.5125(14) 0.226(7) Uani 1 2 d DS TU P . .
C5 C -0.0385(18) 0.372(2) 0.3547(18) 0.252(8) Uani 1 1 d D U . . .
C6 C 0.0792(17) 0.250000 0.2652(15) 0.189(5) Uani 1 2 d DS TU P . .
C11 C 0.058(3) 0.1221(10) 0.2172(15) 0.209(8) Uani 0.5 1 d D U P . .
I2 I 0.3201(7) -0.0323(8) 0.3181(5) 0.176(2) Uani 0.5 1 d . U P . .
I1 I 0.31222(18) -0.2284(10) 0.55467(14) 0.173(2) Uani 0.5 1 d . U P . .
I4 I 0.05709(13) -0.2275(11) 0.38899(15) 0.159(2) Uani 0.5 1 d . U P . .

loop_
_atom_site_aniso_label
_atom_site_aniso_U_11
_atom_site_aniso_U_22
_atom_site_aniso_U_33
_atom_site_aniso_U_23
_atom_site_aniso_U_13
_atom_site_aniso_U_12
Cd00 0.1191(13) 0.1054(11) 0.1274(13) 0.000 0.0134(9) 0.000
I004 0.191(3) 0.123(3) 0.180(5) 0.017(3) 0.025(3) -0.006(2)
N006 0.197(9) 0.161(9) 0.181(9) 0.000 -0.003(9) 0.000
C1 0.217(10) 0.184(10) 0.200(10) 0.000 0.000(9) 0.000
C9 0.279(17) 0.260(17) 0.252(17) -0.025(16) -0.017(16) -0.020(16)
N1 0.161(8) 0.159(8) 0.206(8) 0.000 0.003(7) 0.000
C2 0.200(11) 0.192(11) 0.204(11) 0.000 -0.008(10) 0.000
C4 0.184(7) 0.165(7) 0.190(7) 0.006(7) 0.008(7) -0.009(7)
C3 0.232(13) 0.226(14) 0.219(14) 0.000 -0.001(13) 0.000
C5 0.275(17) 0.200(16) 0.281(16) -0.019(15) -0.010(15) 0.026(14)
C6 0.184(9) 0.172(9) 0.212(9) 0.000 0.012(9) 0.000
C11 0.206(15) 0.177(15) 0.243(15) 0.005(13) 0.012(14) 0.004(14)
I2 0.181(3) 0.157(5) 0.191(5) 0.054(4) 0.037(4) -0.033(4)
I1 0.206(2) 0.171(6) 0.1422(16) -0.025(3) -0.0129(14) -0.042(3)
I4 0.1191(13) 0.151(6) 0.207(2) 0.032(3) 0.0113(11) 0.011(2)

loop_
_atom_type_symbol
_atom_type_description
_atom_type_scat_dispersion_real
_atom_type_scat_dispersion_imag
_atom_type_scat_source
C C 0.0033 0.0016 'International Tables Vol C Tables 4.2.6.8 and 6.1.1.4'
Cd Cd -0.8075 1.2024 'International Tables Vol C Tables 4.2.6.8 and 6.1.1.4'
I I -0.4742 1.8119 'International Tables Vol C Tables 4.2.6.8 and 6.1.1.4'
N N 0.0061 0.0033 'International Tables Vol C Tables 4.2.6.8 and 6.1.1.4'

loop_
_geom_angle_atom_site_label_1
_geom_angle_atom_site_label_2
_geom_angle_atom_site_label_3
_geom_angle
_geom_angle_site_symmetry_1
_geom_angle_site_symmetry_3
_geom_angle_publ_flag
I004 Cd00 I004 122.5(3) 7 . ?
I2 Cd00 I004 11.7(3) . . ?
I2 Cd00 I004 11.7(2) 7 7 ?
I2 Cd00 I004 111.98(14) . 7 ?
I2 Cd00 I004 111.98(14) 7 . ?
I2 Cd00 I2 101.0(3) . 7 ?
I2 Cd00 I1 116.3(3) . 7 ?
I2 Cd00 I1 109.0(3) . . ?
I2 Cd00 I1 116.3(3) 7 . ?
I2 Cd00 I1 109.0(3) 7 7 ?
I2 Cd00 I4 111.9(3) . 7 ?
I2 Cd00 I4 111.9(3) 7 . ?
I2 Cd00 I4 104.5(3) 7 7 ?
I2 Cd00 I4 104.5(3) . . ?
I1 Cd00 I004 99.4(3) 7 7 ?
I1 Cd00 I004 99.4(3) . . ?
I1 Cd00 I004 107.2(3) . 7 ?
I1 Cd00 I004 107.2(3) 7 . ?
I1 Cd00 I1 8.7(4) . 7 ?
I4 Cd00 I004 103.1(3) 7 7 ?
I4 Cd00 I004 111.5(3) . 7 ?
I4 Cd00 I004 103.1(3) . . ?
I4 Cd00 I004 111.5(3) 7 . ?
I4 Cd00 I1 113.49(9) 7 . ?
I4 Cd00 I1 112.74(10) . . ?
I4 Cd00 I1 112.74(10) 7 7 ?
I4 Cd00 I1 113.49(9) . 7 ?
I4 Cd00 I4 9.1(4) 7 . ?
I2 I004 Cd00 82.4(17) . . ?
C1 N006 C1 0.0(5) . 7_565 ?
C1 N006 C3 127(2) 7_565 . ?
C1 N006 C3 127(2) . . ?
C9 N006 C1 114.3(13) 7_565 . ?
C9 N006 C1 114.3(13) . . ?
C9 N006 C1 114.3(13) . 7_565 ?
C9 N006 C1 114.3(13) 7_565 7_565 ?
C9 N006 C9 96(3) 7_565 . ?
C9 N006 C3 100.2(16) 7_565 . ?
C9 N006 C3 100.2(16) . . ?
N006 C1 C4 111.3(13) . . ?
N006 C1 C4 111.3(13) . 7_565 ?
C1 C1 N006 0(10) 7_565 . ?
C1 C1 C4 0(10) 7_565 . ?
C1 C1 C4 0(10) 7_565 7_565 ?
C4 C1 C4 87(4) . 7_565 ?
C2 N1 C5 101.7(18) . . ?
C2 N1 C5 101.7(18) . 7_565 ?
C5 N1 C5 104(3) . 7_565 ?
C6 N1 C2 113(2) . . ?
C6 N1 C5 117.2(16) . . ?
C6 N1 C5 117.2(16) . 7_565 ?
C1 C4 C1 0.0(17) 7_565 . ?
N1 C6 C11 110.9(13) . 7_565 ?
N1 C6 C11 110.9(13) . . ?
C11 C6 C11 109.7(16) . 7_565 ?
I004 I2 Cd00 85.9(18) . . ?
I1 I1 Cd00 85.6(2) 7 . ?
I4 I4 Cd00 85.4(2) 7 . ?

loop_
_geom_bond_atom_site_label_1
_geom_bond_atom_site_label_2
_geom_bond_distance
_geom_bond_site_symmetry_2
_geom_bond_publ_flag
Cd00 I004 2.778(9) . ?
Cd00 I004 2.778(9) 7 ?
Cd00 I2 2.761(8) . ?
Cd00 I2 2.761(8) 7 ?
Cd00 I1 2.774(3) 7 ?
Cd00 I1 2.774(3) . ?
Cd00 I4 2.764(3) . ?
Cd00 I4 2.764(3) 7 ?
I004 I2 0.567(12) . ?
N006 C1 1.501(10) . ?
N006 C1 1.501(10) 7_565 ?
N006 C9 1.495(9) 7_565 ?
N006 C9 1.495(10) . ?
N006 C3 1.504(10) . ?
C1 C1 0.00(8) 7_565 ?
C1 C4 1.532(10) . ?
C1 C4 1.532(10) 7_565 ?
N1 C2 1.499(10) . ?
N1 C5 1.511(10) 7_565 ?
N1 C5 1.511(10) . ?
N1 C6 1.496(10) . ?
C6 C11 1.532(9) . ?
C6 C11 1.532(9) 7_565 ?
I1 I1 0.42(2) 7 ?
I4 I4 0.44(2) 7 ?

loop_
_geom_torsion_atom_site_label_1
_geom_torsion_atom_site_label_2
_geom_torsion_atom_site_label_3
_geom_torsion_atom_site_label_4
_geom_torsion
_geom_torsion_site_symmetry_1
_geom_torsion_site_symmetry_2
_geom_torsion_site_symmetry_3
_geom_torsion_site_symmetry_4
_geom_torsion_publ_flag
N006 C1 C4 C1 0(100) . . . 7_565 ?
C1 N006 C1 C4 0(100) 7_565 . . . ?
C1 N006 C1 C4 0(100) 7_565 . . 7_565 ?
C9 N006 C1 C1 0(4) . . . 7_565 ?
C9 N006 C1 C1 0(3) 7_565 . . 7_565 ?
C9 N006 C1 C4 -78(3) 7_565 . . . ?
C9 N006 C1 C4 173(2) . . . . ?
C9 N006 C1 C4 -173(2) 7_565 . . 7_565 ?
C9 N006 C1 C4 78(3) . . . 7_565 ?
C2 N1 C6 C11 -118.9(14) . . . 7_565 ?
C2 N1 C6 C11 118.9(14) . . . . ?
C4 C1 C4 C1 0(100) 7_565 . . 7_565 ?
C3 N006 C1 C1 0(4) . . . 7_565 ?
C3 N006 C1 C4 48(2) . . . . ?
C3 N006 C1 C4 -48(2) . . . 7_565 ?
C5 N1 C6 C11 1(2) 7_565 . . . ?
C5 N1 C6 C11 -2(2) . . . 7_565 ?
C5 N1 C6 C11 -124(2) . . . . ?
C5 N1 C6 C11 124(2) 7_565 . . 7_565 ?
